data_1515155
loop_
_publ_author_name
'Fallon, Thomas'
'Willis, Anthony C.'
'Rae, A. David'
'Paddon-Row, Michael N.'
'Sherburn, Michael S.'

_publ_section_title
;
 \b-Oligofurans
;
_journal_issue 6
_journal_name_full 'Chemical Science'
_journal_page_first 2133
_journal_paper_doi 10.1039/c2sc20130e
_journal_volume 3
_journal_year 2012
_chemical_compound_source local
_chemical_formula_moiety 'C24 H12 Br2 O6'
_chemical_formula_sum 'C24 H12 Br2 O6'
_chemical_formula_weight 556.16
_space_group_IT_number 2
_symmetry_cell_setting triclinic
_symmetry_space_group_name_Hall '-P 1'
_symmetry_space_group_name_H-M 'P -1'
_atom_sites_solution_hydrogens geom
_atom_sites_solution_primary direct
_audit_creation_date 09-11-13
_audit_creation_method CRYSTALS_ver_12.87
_audit_update_record
;
2009-11-16 - Report on C24 H12 Br2 O6
by Anthony C. Willis
for Thomas Fallon and Mick Sherburn
2009-11-16 - passes checkcif tests with minor warnings
;
_cell_angle_alpha 72.785(5)
_cell_angle_beta 78.030(6)
_cell_angle_gamma 63.603(5)
_cell_formula_units_Z 1
_cell_length_a 6.9255(7)
_cell_length_b 7.3969(7)
_cell_length_c 11.6514(11)
_cell_measurement_reflns_used 8413
_cell_measurement_temperature 200
_cell_measurement_theta_max 25
_cell_measurement_theta_min 2.6
_cell_volume 508.68(9)
_computing_cell_refinement 'DENZO/SCALEPACK (Otwinowski & Minor, 1997)'
_computing_data_collection 'COLLECT (Nonius, 2001).'
_computing_data_reduction 'DENZO/SCALEPACK (Otwinowski & Minor, 1997)'
_computing_molecular_graphics
;
ORTEP-II (Johnson 1976) in teXsan (MSC, 1992-1997)
;
_computing_publication_material 'CRYSTALS (Betteridge et al., 2003)'
_computing_structure_refinement 'CRYSTALS (Betteridge et al., 2003)'
_computing_structure_solution 'SIR92 (Altomare et al., 1994)'
_diffrn_ambient_temperature 200
_diffrn_measured_fraction_theta_full 0.979
_diffrn_measured_fraction_theta_max 0.979
_diffrn_measurement_device 'Nonius KappaCCD'
_diffrn_measurement_device_type Area
_diffrn_measurement_method ' \f and \w scans with CCD '
_diffrn_radiation_monochromator graphite
_diffrn_radiation_type 'Mo K\a'
_diffrn_radiation_wavelength 0.71073
_diffrn_reflns_av_R_equivalents 0.068
_diffrn_reflns_limit_h_max 8
_diffrn_reflns_limit_h_min -7
_diffrn_reflns_limit_k_max 8
_diffrn_reflns_limit_k_min -8
_diffrn_reflns_limit_l_max 13
_diffrn_reflns_limit_l_min -13
_diffrn_reflns_number 6643
_diffrn_reflns_theta_full 25.044
_diffrn_reflns_theta_max 25.044
_diffrn_reflns_theta_min 3.161
_diffrn_standards_number 0
_exptl_absorpt_coefficient_mu 4.026
_exptl_absorpt_correction_T_max 0.942
_exptl_absorpt_correction_T_min 0.483
_exptl_absorpt_correction_type integration
_exptl_absorpt_process_details
;
via Gaussian method (Coppens, 1970) implemented in maXus (2000)
;
_exptl_crystal_colour colourless
_exptl_crystal_density_diffrn 1.815
_exptl_crystal_density_method 'not measured'
_exptl_crystal_description plate
_exptl_crystal_F_000 274
_exptl_crystal_size_max 0.40
_exptl_crystal_size_mid 0.13
_exptl_crystal_size_min 0.01
_refine_diff_density_max 0.83
_refine_diff_density_min -1.26
_refine_ls_extinction_method None
_refine_ls_goodness_of_fit_ref 1.0534
_refine_ls_hydrogen_treatment constr
_refine_ls_matrix_type full
_refine_ls_number_parameters 145
_refine_ls_number_reflns 1757
_refine_ls_number_restraints 0
_refine_ls_R_factor_all 0.0970
_refine_ls_R_factor_gt 0.0652
_refine_ls_shift/su_max 0.0001925
_refine_ls_shift/su_mean 0.0000381
_refine_ls_structure_factor_coef Fsqd
_refine_ls_weighting_details
;
Method= Modified Sheldrick
w=1/[\s^2^(F^2^) + ( 0.05P)^2^ + 2.12P]
,where P=(max(Fo^2^,0) + 2Fc^2^)/3
;
_refine_ls_weighting_scheme calc
_refine_ls_wR_factor_all 0.1586
_refine_ls_wR_factor_gt 0.1409
_refine_ls_wR_factor_ref 0.1586
_reflns_limit_h_max 8
_reflns_limit_h_min -7
_reflns_limit_k_max 8
_reflns_limit_k_min -8
_reflns_limit_l_max 13
_reflns_limit_l_min 0
_reflns_number_gt 1190
_reflns_number_total 1759
_reflns_threshold_expression I>2.0\s(I)
_oxford_diffrn_Wilson_B_factor 4.59
_oxford_diffrn_Wilson_scale 2.96
_oxford_refine_ls_r_factor_ref 0.0970
_oxford_refine_ls_scale 0.818(5)
_oxford_reflns_number_all 1757
_oxford_reflns_threshold_expression_ref I>-10.0\s(I)
_oxford_structure_analysis_title '11101646 she0936 numabs'
_cod_data_source_file c2sc20130e.txt
_cod_data_source_block she0936
_cod_depositor_comments
;
The following automatic conversions were performed:

'_symmetry_cell_setting' value 'Triclinic' changed to 'triclinic'
according to
/usr/data/users/saulius/automatic-downloads/retrospective/RSC/lib/dictionaries/cif_core.dic
dictionary named 'cif_core.dic' version 2.4.2 from 2011-04-26.

Automatic conversion script
Id: cif_fix_values 2281 2013-09-26 08:29:07Z andrius 
;
_cod_original_sg_symbol_H-M 'P -1 '
_cod_database_code 1515155

loop_
_symmetry_equiv_pos_as_xyz
x,y,z
-x,-y,-z

loop_
_atom_site_label
_atom_site_type_symbol
_atom_site_fract_x
_atom_site_fract_y
_atom_site_fract_z
_atom_site_U_iso_or_equiv
_atom_site_occupancy
_atom_site_adp_type
_atom_site_refinement_flags_posn
Br1 Br 0.41863(19) -0.23857(11) 0.90674(8) 0.1101 1.0000 Uani .
C11 C 0.3413(15) 0.0471(11) 0.8714(7) 0.0897 1.0000 Uani .
C12 C 0.1464(17) 0.1861(12) 0.9008(8) 0.1100 1.0000 Uani .
O13 O 0.1426(11) 0.3813(7) 0.8596(5) 0.1075 1.0000 Uani .
C14 C 0.3416(16) 0.3576(11) 0.8034(9) 0.1009 1.0000 Uani .
C15 C 0.4723(15) 0.1550(11) 0.8075(8) 0.0841 1.0000 Uani .
C21 C 0.6980(13) 0.0730(10) 0.7549(9) 0.0834 1.0000 Uani .
C22 C 0.8486(18) -0.1276(12) 0.7790(11) 0.1135 1.0000 Uani .
O23 O 1.0381(11) -0.1498(8) 0.7122(9) 0.1336 1.0000 Uani .
C24 C 1.0099(14) 0.0442(12) 0.6441(12) 0.1230 1.0000 Uani .
C25 C 0.8081(12) 0.1847(10) 0.6650(10) 0.0882 1.0000 Uani .
C31 C 0.7276(11) 0.4106(10) 0.6079(9) 0.0829 1.0000 Uani .
C32 C 0.8011(13) 0.5395(11) 0.6256(11) 0.1064 1.0000 Uani .
O33 O 0.6948(9) 0.7364(7) 0.5615(7) 0.1010 1.0000 Uani .
C34 C 0.5502(12) 0.7300(10) 0.5007(9) 0.0803 1.0000 Uani .
C35 C 0.5635(10) 0.5338(9) 0.5250(8) 0.0716 1.0000 Uani .
H121 H 0.0284 0.1545 0.9437 0.1315 1.0000 Uiso R
H141 H 0.3840 0.4688 0.7660 0.1208 1.0000 Uiso R
H221 H 0.8228 -0.2383 0.8361 0.1359 1.0000 Uiso R
H241 H 1.1187 0.0757 0.5889 0.1472 1.0000 Uiso R
H321 H 0.9123 0.4988 0.6758 0.1279 1.0000 Uiso R
H341 H 0.4538 0.8464 0.4487 0.0963 1.0000 Uiso R

loop_
_atom_site_aniso_label
_atom_site_aniso_U_11
_atom_site_aniso_U_22
_atom_site_aniso_U_33
_atom_site_aniso_U_23
_atom_site_aniso_U_13
_atom_site_aniso_U_12
Br1 0.1463(10) 0.0359(4) 0.0838(6) 0.0016(3) 0.0325(6) -0.0092(4)
C11 0.118(7) 0.036(4) 0.060(5) 0.001(3) 0.015(4) 0.000(4)
C12 0.131(8) 0.044(4) 0.083(6) 0.002(4) 0.041(5) -0.004(5)
O13 0.127(5) 0.034(3) 0.094(4) -0.005(3) 0.022(4) 0.006(3)
C14 0.092(7) 0.035(4) 0.131(8) -0.013(4) 0.007(6) 0.003(4)
C15 0.095(6) 0.036(4) 0.089(6) -0.013(4) -0.015(5) 0.004(4)
C21 0.075(6) 0.029(3) 0.132(8) -0.020(4) -0.026(5) 0.000(4)
C22 0.102(8) 0.031(4) 0.171(10) -0.022(5) -0.021(7) 0.008(4)
O23 0.072(4) 0.034(3) 0.262(10) -0.032(4) -0.021(5) 0.008(3)
C24 0.063(6) 0.036(4) 0.256(14) -0.032(6) -0.024(7) -0.006(4)
C25 0.049(4) 0.027(3) 0.181(9) -0.026(4) -0.026(5) -0.001(3)
C31 0.044(4) 0.032(3) 0.173(9) -0.032(4) -0.016(5) -0.009(3)
C32 0.064(5) 0.035(4) 0.224(12) -0.032(5) -0.050(6) -0.006(4)
O33 0.064(3) 0.035(3) 0.208(7) -0.032(3) -0.031(4) -0.013(2)
C34 0.046(4) 0.032(3) 0.157(8) -0.022(4) -0.009(5) -0.010(3)
C35 0.038(4) 0.029(3) 0.145(7) -0.029(4) -0.006(4) -0.007(3)

loop_
_atom_type_symbol
_atom_type_scat_dispersion_real
_atom_type_scat_dispersion_imag
_atom_type_scat_Cromer_Mann_a1
_atom_type_scat_Cromer_Mann_b1
_atom_type_scat_Cromer_Mann_a2
_atom_type_scat_Cromer_Mann_b2
_atom_type_scat_Cromer_Mann_a3
_atom_type_scat_Cromer_Mann_b3
_atom_type_scat_Cromer_Mann_a4
_atom_type_scat_Cromer_Mann_b4
_atom_type_scat_Cromer_Mann_c
_atom_type_scat_source
C 0.0033 0.0016 2.3100 20.8439 1.0200 10.2075 1.5886 0.5687 0.8650 51.6512 0.2156 'International Tables Vol C 4.2.6.8 and 6.1.1.4'
H 0.0000 0.0000 0.4930 10.5109 0.3229 26.1257 0.1402 3.1424 0.0408 57.7998 0.0030 'International Tables Vol C 4.2.6.8 and 6.1.1.4'
Br -0.2901 2.4595 17.1789 2.1723 5.2358 16.5796 5.6377 0.2609 3.9851 41.4328 2.9557 'International Tables Vol C 4.2.6.8 and 6.1.1.4'
O 0.0106 0.0060 3.0485 13.2771 2.2868 5.7011 1.5463 0.3239 0.8670 32.9089 0.2508 'International Tables Vol C 4.2.6.8 and 6.1.1.4'

loop_
_exptl_crystal_face_index_h
_exptl_crystal_face_index_k
_exptl_crystal_face_index_l
_exptl_crystal_face_perp_dist
-1 0 0 0.220
0 1 0 0.080
0 -1 0 0.050
0 0 1 0.005
0 0 -1 0.010
3 2 0 0.150
-1 -1 0 0.200

loop_
_geom_angle_atom_site_label_1
_geom_angle_site_symmetry_1
_geom_angle_atom_site_label_2
_geom_angle_atom_site_label_3
_geom_angle
_geom_angle_publ_flag
Br1 . C11 C12 124.3(8) yes
Br1 . C11 C15 127.3(6) yes
C12 . C11 C15 108.3(7) yes
C11 . C12 O13 109.5(9) yes
C11 . C12 H121 125.3 no
O13 . C12 H121 125.3 no
C12 . O13 C14 106.4(6) yes
O13 . C14 C15 111.3(8) yes
O13 . C14 H141 124.4 no
C15 . C14 H141 124.3 no
C11 . C15 C14 104.5(8) yes
C11 . C15 C21 129.5(7) yes
C14 . C15 C21 126.0(9) yes
C15 . C21 C22 127.5(9) yes
C15 . C21 C25 127.9(6) yes
C22 . C21 C25 104.6(8) yes
C21 . C22 O23 112.0(9) yes
C21 . C22 H221 124.0 no
O23 . C22 H221 124.0 no
C22 . O23 C24 105.8(7) yes
O23 . C24 C25 111.3(9) yes
O23 . C24 H241 124.4 no
C25 . C24 H241 124.3 no
C21 . C25 C24 106.3(7) yes
C21 . C25 C31 129.0(7) yes
C24 . C25 C31 124.7(9) yes
C25 . C31 C32 124.6(8) yes
C25 . C31 C35 128.8(7) yes
C32 . C31 C35 106.6(7) yes
C31 . C32 O33 110.7(8) yes
C31 . C32 H321 124.6 no
O33 . C32 H321 124.6 no
C32 . O33 C34 106.6(6) yes
O33 . C34 C35 110.5(7) yes
O33 . C34 H341 124.7 no
C35 . C34 H341 124.8 no
C35 2_666 C35 C31 128.2(7) yes
C35 2_666 C35 C34 126.2(9) yes
C31 . C35 C34 105.6(7) yes

loop_
_geom_bond_atom_site_label_1
_geom_bond_atom_site_label_2
_geom_bond_site_symmetry_2
_geom_bond_distance
_geom_bond_publ_flag
Br1 C11 . 1.869(7) yes
C11 C12 . 1.334(11) yes
C11 C15 . 1.423(12) yes
C12 O13 . 1.370(10) yes
C12 H121 . 0.950 no
O13 C14 . 1.355(11) yes
C14 C15 . 1.356(10) yes
C14 H141 . 0.950 no
C15 C21 . 1.472(12) yes
C21 C22 . 1.367(10) yes
C21 C25 . 1.442(12) yes
C22 O23 . 1.347(13) yes
C22 H221 . 0.950 no
O23 C24 . 1.367(11) yes
C24 C25 . 1.346(11) yes
C24 H241 . 0.950 no
C25 C31 . 1.487(10) yes
C31 C32 . 1.343(10) yes
C31 C35 . 1.439(11) yes
C32 O33 . 1.361(10) yes
C32 H321 . 0.950 no
O33 C34 . 1.366(10) yes
C34 C35 . 1.358(9) yes
C34 H341 . 0.950 no
C35 C35 2_666 1.462(14) yes

loop_
_geom_contact_atom_site_label_1
_geom_contact_atom_site_label_2
_geom_contact_distance
_geom_contact_site_symmetry_2
_geom_contact_publ_flag
Br1 O23 3.55(1) 1_455 no
O13 O23 3.203(7) 1_465 no
O13 C22 3.228(8) 1_465 no
O13 C32 3.57(1) 1_455 no
O23 C14 3.263(8) 1_645 no
O33 C24 3.34(1) 2_766 no
O33 C34 3.442(8) 2_676 no
O33 C22 3.49(2) 1_565 no
C22 C32 3.60(2) 1_545 no
C32 C32 3.57(2) 2_766 no

loop_
_geom_torsion_atom_site_label_1
_geom_torsion_atom_site_label_2
_geom_torsion_atom_site_label_3
_geom_torsion_atom_site_label_4
_geom_torsion_site_symmetry_3
_geom_torsion_site_symmetry_4
_geom_torsion
_geom_torsion_publ_flag
Br1 C11 C12 O13 . . -178.8(7) no
Br1 C11 C15 C14 . . 178.6(8) no
Br1 C11 C15 C21 . . -1(2) no
O13 C12 C11 C15 . . -0(1) no
O13 C14 C15 C11 . . 0(1) no
O13 C14 C15 C21 . . 179(1) no
O23 C22 C21 C15 . . 178(1) no
O23 C22 C21 C25 . . -1(2) no
O23 C24 C25 C21 . . 1(2) no
O23 C24 C25 C31 . . 178(1) no
O33 C32 C31 C25 . . -179.7(8) no
O33 C32 C31 C35 . . 1(1) no
O33 C34 C35 C31 . . 0.5(9) no
O33 C34 C35 C35 . 2_666 -179.0(9) no
C11 C12 O13 C14 . . 0(1) no
C11 C15 C21 C22 . . -16(2) no
C11 C15 C21 C25 . . 162(1) no
C12 O13 C14 C15 . . -0(1) no
C12 C11 C15 C14 . . 0(1) no
C12 C11 C15 C21 . . -179(1) no
C14 C15 C21 C22 . . 164(1) no
C14 C15 C21 C25 . . -17(2) no
C15 C21 C25 C24 . . -179(1) no
C15 C21 C25 C31 . . 4(2) no
C21 C22 O23 C24 . . 1(2) no
C21 C25 C31 C32 . . 112(1) no
C21 C25 C31 C35 . . -69(2) no
C22 O23 C24 C25 . . -1(2) no
C22 C21 C25 C24 . . -0(1) no
C22 C21 C25 C31 . . -177(1) no
C24 C25 C31 C32 . . -65(2) no
C24 C25 C31 C35 . . 114(1) no
C25 C31 C35 C34 . . 179.7(9) no
C25 C31 C35 C35 . 2_666 -1(2) no
C31 C32 O33 C34 . . -0(1) no
C31 C35 C35 C31 2_666 2_666 -180.0 no
C31 C35 C35 C34 2_666 2_666 1(2) no
C32 O33 C34 C35 . . -0(1) no
C32 C31 C35 C34 . . -1(1) no
C32 C31 C35 C35 . 2_666 179(1) no
C34 C35 C35 C34 2_666 2_666 180.0 no
